data_7021432
loop_
_publ_author_name
'You, Zhiliang'
'Fenske, Dieter'
'Dehnen, Stefanie'

_publ_section_title
;
 Modification of Sn/S cages with bis-functionalized ferrocenyl units.
;
_journal_issue 23
_journal_name_full 'Dalton transactions (Cambridge, England : 2003)'
_journal_page_first 8179
_journal_page_last 8182
_journal_paper_doi 10.1039/c3dt50386k
_journal_volume 42
_journal_year 2013
_chemical_formula_moiety 'C48 H64 Fe2 N8 O4 S6 Sn4, 5(C H2 Cl2)'
_chemical_formula_sum 'C53 H74 Cl10 Fe2 N8 O4 S6 Sn4'
_chemical_formula_weight 2020.52
_chemical_name_systematic
;
?
;
_space_group_IT_number 14
_symmetry_cell_setting monoclinic
_symmetry_space_group_name_Hall '-P 2ybc'
_symmetry_space_group_name_H-M 'P 1 21/c 1'
_atom_sites_solution_hydrogens geom
_atom_sites_solution_primary direct
_atom_sites_solution_secondary difmap
_audit_creation_method SHELXL-97
_cell_angle_alpha 90.00
_cell_angle_beta 111.58
_cell_angle_gamma 90.00
_cell_formula_units_Z 4
_cell_length_a 15.731
_cell_length_b 24.753
_cell_length_c 21.079
_cell_measurement_reflns_used 37397
_cell_measurement_temperature 100(2)
_cell_measurement_theta_max 53.6
_cell_measurement_theta_min 2.7
_cell_volume 7632.604
_computing_cell_refinement 'XAREA 1.54'
_computing_data_collection 'XAREA 1.54'
_computing_data_reduction 'STOE X-RED'
_computing_structure_refinement 'SHELXL-97 (Sheldrick, 2008)'
_computing_structure_solution Sir-2004
_diffrn_ambient_temperature 100(2)
_diffrn_detector_area_resol_mean 6.67
_diffrn_measured_fraction_theta_full 1.000
_diffrn_measured_fraction_theta_max 0.992
_diffrn_measurement_device_type 'STOE IPDS 2'
_diffrn_measurement_method 'rotation method'
_diffrn_radiation_monochromator graphite
_diffrn_radiation_source 'fine-focus sealed tube'
_diffrn_radiation_type MoK\a
_diffrn_radiation_wavelength 0.71073
_diffrn_reflns_av_R_equivalents 0.1320
_diffrn_reflns_av_sigmaI/netI 0.1400
_diffrn_reflns_limit_h_max 18
_diffrn_reflns_limit_h_min -19
_diffrn_reflns_limit_k_max 31
_diffrn_reflns_limit_k_min 0
_diffrn_reflns_limit_l_max 26
_diffrn_reflns_limit_l_min 0
_diffrn_reflns_number 75937
_diffrn_reflns_theta_full 25.00
_diffrn_reflns_theta_max 26.77
_diffrn_reflns_theta_min 1.33
_exptl_absorpt_coefficient_mu 2.219
_exptl_absorpt_correction_T_max 0.8425
_exptl_absorpt_correction_T_min 0.7042
_exptl_absorpt_correction_type numerical
_exptl_absorpt_process_details 'Stoe, X-area ver. 1.54'
_exptl_crystal_colour orange
_exptl_crystal_density_diffrn 1.758
_exptl_crystal_density_method 'not measured'
_exptl_crystal_description block
_exptl_crystal_F_000 3992
_exptl_crystal_size_max 0.17
_exptl_crystal_size_mid 0.09
_exptl_crystal_size_min 0.08
_refine_diff_density_max 1.454
_refine_diff_density_min -1.231
_refine_diff_density_rms 0.144
_refine_ls_extinction_method none
_refine_ls_goodness_of_fit_ref 0.816
_refine_ls_hydrogen_treatment constr
_refine_ls_matrix_type full
_refine_ls_number_parameters 798
_refine_ls_number_reflns 16134
_refine_ls_number_restraints 7
_refine_ls_restrained_S_all 0.825
_refine_ls_R_factor_all 0.0901
_refine_ls_R_factor_gt 0.0431
_refine_ls_shift/su_max 0.022
_refine_ls_shift/su_mean 0.000
_refine_ls_structure_factor_coef Fsqd
_refine_ls_weighting_details 'calc w=1/[\s^2^(Fo^2^)+(0.0400P)^2^+0.0000P] where P=(Fo^2^+2Fc^2^)/3'
_refine_ls_weighting_scheme calc
_refine_ls_wR_factor_gt 0.1017
_refine_ls_wR_factor_ref 0.1058
_reflns_number_gt 7783
_reflns_number_total 16134
_reflns_threshold_expression >2\s(I)
_cod_data_source_file c3dt50386k.txt
_cod_data_source_block 2
_cod_original_cell_volume 7632.5
_cod_original_sg_symbol_H-M P2(1)/c
_cod_database_code 7021432

loop_
_symmetry_equiv_pos_as_xyz
'x, y, z'
'-x, y+1/2, -z+1/2'
'-x, -y, -z'
'x, -y-1/2, z-1/2'

loop_
_atom_site_label
_atom_site_type_symbol
_atom_site_fract_x
_atom_site_fract_y
_atom_site_fract_z
_atom_site_U_iso_or_equiv
_atom_site_adp_type
_atom_site_occupancy
_atom_site_symmetry_multiplicity
_atom_site_calc_flag
_atom_site_refinement_flags
_atom_site_disorder_assembly
_atom_site_disorder_group
C1 C 0.0109(5) 1.0182(4) 0.4067(4) 0.046(2) Uani 1 1 d . . .
H1A H -0.0261 1.0365 0.3643 0.069 Uiso 1 1 calc R . .
H1B H -0.0123 1.0273 0.4426 0.069 Uiso 1 1 calc R . .
H1C H 0.0075 0.9791 0.3994 0.069 Uiso 1 1 calc R . .
C2 C 0.1708(6) 1.0088(3) 0.4956(4) 0.040(2) Uani 1 1 d . . .
H2A H 0.1674 0.9695 0.4893 0.060 Uiso 1 1 calc R . .
H2B H 0.1487 1.0185 0.5319 0.060 Uiso 1 1 calc R . .
H2C H 0.2344 1.0206 0.5083 0.060 Uiso 1 1 calc R . .
C3 C 0.1108(5) 1.0367(3) 0.4283(4) 0.0363(19) Uani 1 1 d . . .
C4 C 0.1177(5) 1.0987(3) 0.4386(4) 0.0367(19) Uani 1 1 d . . .
H4A H 0.0630 1.1153 0.4040 0.044 Uiso 1 1 calc R . .
H4B H 0.1156 1.1069 0.4840 0.044 Uiso 1 1 calc R . .
C5 C 0.2008(5) 1.1253(3) 0.4340(3) 0.0333(19) Uani 1 1 d . . .
C6 C 0.2322(5) 1.1789(3) 0.4682(4) 0.0382(19) Uani 1 1 d . . .
H6A H 0.2869 1.1906 0.4602 0.057 Uiso 1 1 calc R . .
H6B H 0.2466 1.1752 0.5174 0.057 Uiso 1 1 calc R . .
H6C H 0.1836 1.2057 0.4494 0.057 Uiso 1 1 calc R . .
C7 C 0.3070(5) 1.1648(3) 0.3453(4) 0.0335(18) Uani 1 1 d . . .
C8 C 0.3833(5) 1.1676(3) 0.3210(4) 0.038(2) Uani 1 1 d . . .
C9 C 0.4232(5) 1.2166(3) 0.3078(4) 0.0370(19) Uani 1 1 d . . .
H9 H 0.4053 1.2521 0.3144 0.044 Uiso 1 1 calc R . .
C10 C 0.4929(6) 1.2034(3) 0.2836(4) 0.041(2) Uani 1 1 d . . .
H10 H 0.5294 1.2286 0.2708 0.049 Uiso 1 1 calc R . .
C11 C 0.4995(5) 1.1463(3) 0.2813(4) 0.039(2) Uani 1 1 d . . .
H11 H 0.5418 1.1266 0.2679 0.047 Uiso 1 1 calc R . .
C12 C 0.4315(5) 1.1242(3) 0.3028(4) 0.0359(18) Uani 1 1 d . . .
H12 H 0.4195 1.0867 0.3050 0.043 Uiso 1 1 calc R . .
C13 C 0.2554(5) 1.1377(3) 0.1542(4) 0.0371(19) Uani 1 1 d . . .
H13 H 0.2224 1.1086 0.1635 0.045 Uiso 1 1 calc R . .
C14 C 0.2405(6) 1.1934(3) 0.1624(4) 0.050(2) Uani 1 1 d . . .
H14 H 0.1961 1.2080 0.1783 0.060 Uiso 1 1 calc R . .
C15 C 0.3034(6) 1.2232(3) 0.1429(4) 0.047(2) Uani 1 1 d . . .
H15 H 0.3082 1.2615 0.1436 0.057 Uiso 1 1 calc R . .
C16 C 0.3590(6) 1.1868(3) 0.1218(4) 0.043(2) Uani 1 1 d . . .
H16 H 0.4063 1.1963 0.1059 0.051 Uiso 1 1 calc R . .
C17 C 0.3289(5) 1.1330(3) 0.1293(4) 0.039(2) Uani 1 1 d . . .
C18 C 0.3696(5) 1.0826(3) 0.1154(4) 0.0315(17) Uani 1 1 d . . .
C19 C 0.3744(5) 0.9685(3) 0.0603(4) 0.042(2) Uani 1 1 d . . .
C20 C 0.3923(7) 0.9987(4) 0.0064(5) 0.060(3) Uani 1 1 d . . .
H20A H 0.3472 1.0277 -0.0104 0.089 Uiso 1 1 calc R . .
H20B H 0.3877 0.9742 -0.0312 0.089 Uiso 1 1 calc R . .
H20C H 0.4538 1.0143 0.0250 0.089 Uiso 1 1 calc R . .
C21 C 0.4017(7) 0.9091(3) 0.0757(5) 0.060(3) Uani 1 1 d . . .
H21A H 0.3983 0.8918 0.0325 0.072 Uiso 1 1 calc R . .
H21B H 0.4665 0.9081 0.1070 0.072 Uiso 1 1 calc R . .
C22 C 0.3469(6) 0.8746(3) 0.1069(4) 0.040(2) Uani 1 1 d . . .
C23 C 0.2608(6) 0.8522(4) 0.0493(4) 0.053(2) Uani 1 1 d . . .
H23A H 0.2240 0.8823 0.0232 0.079 Uiso 1 1 calc R . .
H23B H 0.2245 0.8309 0.0694 0.079 Uiso 1 1 calc R . .
H23C H 0.2796 0.8292 0.0189 0.079 Uiso 1 1 calc R . .
C24 C 0.4072(6) 0.8296(4) 0.1478(4) 0.058(3) Uani 1 1 d . . .
H24A H 0.3727 0.8073 0.1683 0.088 Uiso 1 1 calc R . .
H24B H 0.4605 0.8451 0.1839 0.088 Uiso 1 1 calc R . .
H24C H 0.4276 0.8073 0.1177 0.088 Uiso 1 1 calc R . .
C25 C -0.0809(6) 1.0522(3) 0.0976(4) 0.049(2) Uani 1 1 d . . .
H25A H -0.0659 1.0767 0.1367 0.074 Uiso 1 1 calc R . .
H25B H -0.1431 1.0596 0.0657 0.074 Uiso 1 1 calc R . .
H25C H -0.0377 1.0579 0.0745 0.074 Uiso 1 1 calc R . .
C26 C -0.1376(6) 0.9837(4) 0.1608(4) 0.049(2) Uani 1 1 d . . .
H26A H -0.1327 0.9460 0.1761 0.074 Uiso 1 1 calc R . .
H26B H -0.2007 0.9912 0.1306 0.074 Uiso 1 1 calc R . .
H26C H -0.1204 1.0078 0.2004 0.074 Uiso 1 1 calc R . .
C27 C -0.0744(5) 0.9929(3) 0.1226(4) 0.040(2) Uani 1 1 d . . .
C28 C -0.0991(6) 0.9553(3) 0.0592(4) 0.039(2) Uani 1 1 d . . .
H28A H -0.1664 0.9537 0.0364 0.046 Uiso 1 1 calc R . .
H28B H -0.0743 0.9712 0.0264 0.046 Uiso 1 1 calc R . .
C29 C -0.0623(5) 0.8979(3) 0.0763(4) 0.0364(19) Uani 1 1 d . . .
C30 C -0.0965(6) 0.8583(3) 0.0166(5) 0.055(3) Uani 1 1 d . . .
H30A H -0.0705 0.8224 0.0317 0.082 Uiso 1 1 calc R . .
H30B H -0.0777 0.8708 -0.0204 0.082 Uiso 1 1 calc R . .
H30C H -0.1634 0.8561 0.0001 0.082 Uiso 1 1 calc R . .
C31 C -0.0266(6) 0.7958(3) 0.1560(4) 0.044(2) Uani 1 1 d . . .
C32 C 0.0230(6) 0.7459(3) 0.1868(5) 0.050(2) Uani 1 1 d . . .
C33 C -0.0258(6) 0.6976(3) 0.1920(4) 0.053(3) Uani 1 1 d . . .
H33 H -0.0904 0.6938 0.1768 0.064 Uiso 1 1 calc R . .
C34 C 0.0381(6) 0.6575(4) 0.2231(4) 0.057(3) Uani 1 1 d . . .
H34 H 0.0243 0.6215 0.2319 0.068 Uiso 1 1 calc R . .
C35 C 0.1299(6) 0.6796(3) 0.2401(4) 0.052(2) Uani 1 1 d . . .
H35 H 0.1861 0.6612 0.2621 0.062 Uiso 1 1 calc R . .
C36 C 0.1187(6) 0.7339(3) 0.2173(5) 0.057(3) Uani 1 1 d . . .
H36 H 0.1669 0.7584 0.2214 0.068 Uiso 1 1 calc R . .
C37 C 0.1050(6) 0.7035(3) 0.3874(4) 0.049(2) Uani 1 1 d . . .
H37 H 0.1459 0.6748 0.4080 0.059 Uiso 1 1 calc R . .
C38 C 0.0084(6) 0.7001(4) 0.3588(5) 0.059(3) Uani 1 1 d . . .
H38 H -0.0271 0.6687 0.3573 0.071 Uiso 1 1 calc R . .
C39 C -0.0258(6) 0.7516(4) 0.3329(5) 0.062(3) Uani 1 1 d . . .
H39 H -0.0886 0.7608 0.3112 0.074 Uiso 1 1 calc R . .
C40 C 0.0488(6) 0.7873(4) 0.3449(4) 0.050(2) Uani 1 1 d . . .
H40 H 0.0455 0.8242 0.3319 0.059 Uiso 1 1 calc R . .
C41 C 0.1296(6) 0.7575(3) 0.3797(4) 0.043(2) Uani 1 1 d . . .
C42 C 0.2271(5) 0.7767(3) 0.4055(4) 0.0341(18) Uani 1 1 d . . .
C43 C 0.3860(5) 0.8486(3) 0.4718(4) 0.0317(18) Uani 1 1 d . . .
C44 C 0.3760(6) 0.8269(3) 0.5334(4) 0.043(2) Uani 1 1 d . . .
H44A H 0.3139 0.8128 0.5219 0.064 Uiso 1 1 calc R . .
H44B H 0.3872 0.8556 0.5675 0.064 Uiso 1 1 calc R . .
H44C H 0.4202 0.7976 0.5520 0.064 Uiso 1 1 calc R . .
C45 C 0.4768(5) 0.8723(3) 0.4784(4) 0.042(2) Uani 1 1 d . . .
H45A H 0.4851 0.9064 0.5045 0.050 Uiso 1 1 calc R . .
H45B H 0.5253 0.8471 0.5058 0.050 Uiso 1 1 calc R . .
C46 C 0.4914(5) 0.8839(3) 0.4135(4) 0.0348(19) Uani 1 1 d . . .
C47 C 0.5109(5) 0.8310(3) 0.3808(4) 0.046(2) Uani 1 1 d . . .
H47A H 0.5195 0.8398 0.3382 0.069 Uiso 1 1 calc R . .
H47B H 0.4592 0.8062 0.3711 0.069 Uiso 1 1 calc R . .
H47C H 0.5664 0.8138 0.4125 0.069 Uiso 1 1 calc R . .
C48 C 0.5703(5) 0.9243(3) 0.4249(4) 0.041(2) Uani 1 1 d . . .
H48A H 0.5781 0.9309 0.3816 0.062 Uiso 1 1 calc R . .
H48B H 0.6269 0.9093 0.4580 0.062 Uiso 1 1 calc R . .
H48C H 0.5559 0.9584 0.4424 0.062 Uiso 1 1 calc R . .
C49 C 0.6086(9) 0.1552(5) 0.1092(6) 0.095(3) Uani 1 1 d . . .
H49A H 0.6095 0.1781 0.0709 0.113 Uiso 1 1 calc R . .
H49B H 0.5476 0.1381 0.0954 0.113 Uiso 1 1 calc R . .
C50 C 0.3213(7) 0.1954(3) 0.9333(6) 0.067(3) Uani 1 1 d . . .
H50A H 0.2841 0.2069 0.9599 0.081 Uiso 1 1 calc R . .
H50B H 0.2906 0.2086 0.8860 0.081 Uiso 1 1 calc R . .
C51 C 0.6192(7) 1.0172(4) 0.2365(6) 0.071(3) Uani 1 1 d . . .
H51A H 0.5951 1.0497 0.2083 0.086 Uiso 1 1 calc R . .
H51B H 0.5731 1.0053 0.2553 0.086 Uiso 1 1 calc R . .
C52 C 1.1022(9) 0.7933(5) 0.5405(6) 0.095(3) Uani 1 1 d . . .
H52A H 1.1247 0.7862 0.5901 0.113 Uiso 1 1 calc R . .
H52B H 1.1369 0.7711 0.5192 0.113 Uiso 1 1 calc R . .
N1 N 0.2394(4) 1.0998(2) 0.3995(3) 0.0303(15) Uani 1 1 d . . .
N2 N 0.3124(4) 1.1192(2) 0.3855(3) 0.0355(16) Uani 1 1 d . . .
H2 H 0.3649 1.1020 0.4026 0.043 Uiso 1 1 calc R . .
N3 N 0.3056(4) 1.0414(2) 0.0934(3) 0.0331(15) Uani 1 1 d . . .
H3 H 0.2472 1.0497 0.0756 0.040 Uiso 1 1 calc R . .
N4 N 0.3317(4) 0.9868(3) 0.0986(3) 0.0375(16) Uani 1 1 d . . .
N5 N -0.0047(4) 0.8896(2) 0.1358(3) 0.0351(16) Uani 1 1 d . . .
N6 N 0.0300(4) 0.8376(2) 0.1530(3) 0.0361(16) Uani 1 1 d . . .
H6 H 0.0884 0.8313 0.1621 0.043 Uiso 1 1 calc R . .
N7 N 0.2383(4) 0.8316(2) 0.4016(3) 0.0370(16) Uani 1 1 d . . .
H7 H 0.1908 0.8532 0.3917 0.044 Uiso 1 1 calc R . .
N8 N 0.3240(4) 0.8529(2) 0.4132(3) 0.0346(16) Uani 1 1 d . . .
O1 O 0.2484(4) 1.1990(2) 0.3348(3) 0.0384(13) Uani 1 1 d . . .
O2 O 0.4481(4) 1.0778(2) 0.1190(3) 0.0434(14) Uani 1 1 d . . .
O3 O -0.1088(4) 0.7990(2) 0.1316(3) 0.0617(19) Uani 1 1 d . . .
O4 O 0.2905(4) 0.7462(2) 0.4341(3) 0.0418(14) Uani 1 1 d . . .
S1 S 0.12795(14) 1.06110(7) 0.24568(10) 0.0352(5) Uani 1 1 d . . .
S2 S 0.40754(13) 0.97494(8) 0.26218(10) 0.0374(5) Uani 1 1 d . . .
S3 S 0.08850(13) 0.93105(8) 0.29650(10) 0.0342(5) Uani 1 1 d . . .
S4 S 0.26640(14) 0.86103(8) 0.24977(10) 0.0370(5) Uani 1 1 d . . .
S5 S 0.14891(13) 0.96534(8) 0.11310(10) 0.0350(5) Uani 1 1 d . . .
S6 S 0.32588(13) 0.98636(8) 0.40724(10) 0.0340(4) Uani 1 1 d . . .
Fe1 Fe 0.37068(8) 1.17239(4) 0.22012(6) 0.0351(3) Uani 1 1 d . . .
Fe2 Fe 0.05869(8) 0.72294(5) 0.28693(7) 0.0469(3) Uani 1 1 d . . .
Sn1 Sn 0.06404(3) 0.97450(2) 0.18862(3) 0.03176(13) Uani 1 1 d . . .
Sn2 Sn 0.29879(4) 0.92538(2) 0.17100(3) 0.03340(14) Uani 1 1 d . . .
Sn3 Sn 0.16865(3) 1.01518(2) 0.35265(3) 0.03075(13) Uani 1 1 d . . .
Sn4 Sn 0.36466(3) 0.91638(2) 0.34179(3) 0.03103(13) Uani 1 1 d . . .
Cl1 Cl 0.62644(18) 0.19602(10) 0.18120(13) 0.0639(7) Uani 1 1 d . . .
Cl2 Cl 0.69306(16) 0.10455(9) 0.12585(13) 0.0580(6) Uani 1 1 d . . .
Cl3 Cl 0.3248(2) 0.12611(10) 0.93237(17) 0.0885(10) Uani 1 1 d . . .
Cl4 Cl 0.42863(14) 0.22518(9) 0.96810(11) 0.0481(5) Uani 1 1 d . . .
Cl5 Cl 0.6350(2) 0.96581(11) 0.18467(16) 0.0809(8) Uani 1 1 d . . .
Cl6 Cl 0.7198(2) 1.03388(16) 0.30343(18) 0.1163(13) Uani 1 1 d . . .
Cl7 Cl 0.9712(6) 0.7825(2) 0.4972(4) 0.217(3) Uani 1 1 d . . .
Cl8 Cl 1.1054(5) 0.8635(2) 0.5220(5) 0.234(4) Uani 1 1 d . . .
C53 C 0.8090(11) 0.8888(5) 0.2975(6) 0.185(9) Uani 1 1 d D . .
H53A H 0.7829 0.9221 0.2719 0.222 Uiso 1 1 calc R A 1
H53B H 0.8722 0.8983 0.3274 0.222 Uiso 1 1 calc R A 1
Cl9 Cl 0.7507(6) 0.8815(3) 0.3546(3) 0.091(3) Uani 0.475(7) 1 d PD B 1
Cl11 Cl 0.8212(6) 0.8524(3) 0.2452(3) 0.093(3) Uani 0.475(7) 1 d PD B 1
Cl9B Cl 0.7411(6) 0.8289(3) 0.2565(4) 0.127(4) Uani 0.525(7) 1 d PD B 2
Cl10 Cl 0.8731(6) 0.8814(3) 0.3716(4) 0.116(3) Uani 0.525(7) 1 d PD B 2

loop_
_atom_site_aniso_label
_atom_site_aniso_U_11
_atom_site_aniso_U_22
_atom_site_aniso_U_33
_atom_site_aniso_U_23
_atom_site_aniso_U_13
_atom_site_aniso_U_12
C1 0.044(5) 0.052(5) 0.036(5) -0.007(4) 0.009(4) -0.006(4)
C2 0.061(5) 0.036(4) 0.030(4) 0.000(4) 0.024(4) -0.002(4)
C3 0.031(4) 0.035(4) 0.041(5) 0.000(4) 0.012(4) -0.002(3)
C4 0.044(5) 0.040(5) 0.035(5) 0.000(4) 0.023(4) 0.006(4)
C5 0.041(5) 0.037(4) 0.012(4) 0.009(3) -0.003(3) 0.001(4)
C6 0.040(5) 0.033(4) 0.035(5) -0.003(4) 0.005(4) -0.003(4)
C7 0.034(4) 0.032(4) 0.033(4) -0.011(4) 0.010(4) -0.008(4)
C8 0.037(5) 0.023(4) 0.046(5) 0.002(4) 0.007(4) -0.007(3)
C9 0.036(5) 0.036(4) 0.039(5) -0.003(4) 0.013(4) -0.003(4)
C10 0.045(5) 0.040(5) 0.037(5) 0.000(4) 0.016(4) -0.007(4)
C11 0.038(5) 0.047(5) 0.029(4) -0.004(4) 0.009(4) -0.002(4)
C12 0.032(4) 0.034(4) 0.037(5) -0.003(4) 0.008(4) -0.004(4)
C13 0.036(5) 0.043(5) 0.029(4) -0.003(4) 0.008(4) -0.004(4)
C14 0.050(5) 0.048(5) 0.046(5) -0.008(4) 0.011(4) 0.004(4)
C15 0.062(6) 0.034(5) 0.042(5) -0.007(4) 0.015(5) -0.005(4)
C16 0.046(5) 0.039(5) 0.037(5) -0.006(4) 0.008(4) -0.013(4)
C17 0.035(5) 0.039(5) 0.040(5) 0.002(4) 0.011(4) -0.003(4)
C18 0.028(4) 0.039(4) 0.023(4) -0.002(4) 0.004(3) -0.003(4)
C19 0.037(5) 0.042(5) 0.046(5) -0.007(4) 0.013(4) -0.005(4)
C20 0.087(7) 0.055(6) 0.053(6) -0.010(5) 0.045(6) -0.016(5)
C21 0.061(6) 0.047(6) 0.080(7) -0.010(5) 0.033(6) 0.017(5)
C22 0.045(5) 0.039(5) 0.037(5) -0.007(4) 0.017(4) 0.002(4)
C23 0.061(6) 0.055(6) 0.041(5) -0.022(4) 0.018(5) -0.006(5)
C24 0.066(6) 0.052(6) 0.041(5) -0.010(4) 0.000(5) 0.033(5)
C25 0.057(6) 0.032(5) 0.043(5) 0.014(4) 0.001(4) 0.003(4)
C26 0.045(5) 0.053(5) 0.052(5) 0.003(5) 0.021(4) 0.005(4)
C27 0.036(4) 0.036(4) 0.034(5) 0.001(4) -0.004(4) 0.003(4)
C28 0.043(5) 0.036(4) 0.034(5) 0.004(4) 0.011(4) -0.005(4)
C29 0.040(5) 0.029(4) 0.036(5) 0.002(3) 0.010(4) -0.005(3)
C30 0.056(6) 0.036(5) 0.049(6) -0.004(4) -0.009(5) -0.005(4)
C31 0.039(5) 0.040(5) 0.040(5) 0.005(4) -0.003(4) -0.006(4)
C32 0.041(5) 0.038(5) 0.054(6) 0.005(4) -0.001(4) -0.011(4)
C33 0.051(6) 0.037(5) 0.051(6) 0.005(4) -0.005(5) -0.015(4)
C34 0.065(6) 0.037(5) 0.043(6) 0.000(4) -0.009(5) -0.008(5)
C35 0.043(5) 0.041(5) 0.047(5) 0.004(4) -0.012(4) -0.001(4)
C36 0.042(5) 0.028(5) 0.079(7) 0.004(5) -0.003(5) 0.003(4)
C37 0.051(6) 0.037(5) 0.050(6) 0.023(4) 0.005(4) 0.000(4)
C38 0.045(6) 0.036(5) 0.091(8) 0.005(5) 0.018(5) 0.000(4)
C39 0.039(5) 0.044(5) 0.081(7) 0.025(5) -0.003(5) 0.003(4)
C40 0.046(5) 0.044(5) 0.052(6) 0.014(4) 0.010(4) -0.008(4)
C41 0.044(5) 0.024(4) 0.054(6) 0.004(4) 0.011(4) -0.003(4)
C42 0.035(4) 0.032(4) 0.031(4) 0.004(4) 0.008(4) -0.005(4)
C43 0.040(5) 0.027(4) 0.020(4) -0.001(3) 0.000(4) 0.000(3)
C44 0.049(5) 0.053(5) 0.030(5) -0.010(4) 0.017(4) -0.004(4)
C45 0.047(5) 0.031(4) 0.032(5) 0.000(4) -0.004(4) 0.008(4)
C46 0.018(4) 0.032(4) 0.037(5) -0.002(4) -0.010(3) 0.001(3)
C47 0.037(5) 0.041(5) 0.043(5) 0.003(4) -0.006(4) 0.007(4)
C48 0.030(4) 0.049(5) 0.032(4) 0.001(4) -0.003(3) -0.003(4)
C49 0.124(8) 0.111(7) 0.074(6) -0.020(5) 0.066(6) -0.059(6)
C50 0.071(7) 0.032(5) 0.081(8) 0.009(5) 0.008(6) -0.008(5)
C51 0.079(7) 0.058(6) 0.089(8) 0.001(6) 0.045(7) -0.003(6)
C52 0.124(8) 0.111(7) 0.074(6) -0.020(5) 0.066(6) -0.059(6)
N1 0.017(3) 0.034(4) 0.038(4) 0.000(3) 0.008(3) -0.004(3)
N2 0.034(4) 0.027(3) 0.040(4) 0.001(3) 0.006(3) 0.001(3)
N3 0.032(3) 0.031(3) 0.027(3) -0.008(3) 0.000(3) 0.000(3)
N4 0.039(4) 0.039(4) 0.040(4) 0.001(3) 0.021(3) 0.005(3)
N5 0.034(4) 0.032(4) 0.024(3) 0.006(3) -0.007(3) -0.002(3)
N6 0.032(4) 0.033(4) 0.039(4) 0.002(3) 0.007(3) 0.001(3)
N7 0.024(3) 0.026(3) 0.051(4) 0.008(3) 0.003(3) 0.002(3)
N8 0.038(4) 0.026(3) 0.037(4) 0.002(3) 0.010(3) -0.002(3)
O1 0.053(4) 0.029(3) 0.031(3) 0.000(2) 0.014(3) 0.003(3)
O2 0.034(3) 0.047(3) 0.043(3) -0.008(3) 0.008(3) -0.004(3)
O3 0.045(4) 0.057(4) 0.070(5) 0.027(3) 0.005(3) -0.007(3)
O4 0.042(3) 0.028(3) 0.048(3) 0.003(3) 0.008(3) 0.003(3)
S1 0.0397(11) 0.0275(10) 0.0285(10) 0.0013(8) 0.0010(9) -0.0014(8)
S2 0.0404(11) 0.0352(11) 0.0295(10) -0.0026(9) 0.0045(9) -0.0050(9)
S3 0.0360(11) 0.0300(10) 0.0282(10) 0.0017(8) 0.0017(8) -0.0027(8)
S4 0.0388(11) 0.0305(10) 0.0314(11) -0.0017(9) 0.0009(9) -0.0041(9)
S5 0.0340(11) 0.0343(11) 0.0286(10) 0.0031(8) 0.0020(9) 0.0009(9)
S6 0.0351(11) 0.0306(10) 0.0295(10) -0.0014(9) 0.0039(8) 0.0008(8)
Fe1 0.0378(7) 0.0330(6) 0.0292(6) -0.0028(5) 0.0063(5) -0.0047(5)
Fe2 0.0379(7) 0.0321(6) 0.0531(8) 0.0097(6) -0.0039(6) -0.0056(5)
Sn1 0.0318(3) 0.0279(3) 0.0285(3) 0.0020(2) 0.0028(2) -0.0004(2)
Sn2 0.0358(3) 0.0292(3) 0.0283(3) -0.0020(2) 0.0036(2) 0.0021(2)
Sn3 0.0316(3) 0.0274(3) 0.0279(3) 0.0003(2) 0.0046(2) -0.0009(2)
Sn4 0.0311(3) 0.0265(3) 0.0276(3) -0.0002(2) 0.0015(2) -0.0004(2)
Cl1 0.0668(16) 0.0673(16) 0.0665(17) 0.0064(13) 0.0350(14) 0.0148(13)
Cl2 0.0589(15) 0.0475(13) 0.0584(15) -0.0039(11) 0.0106(12) 0.0007(11)
Cl3 0.096(2) 0.0378(14) 0.114(3) -0.0016(15) 0.0181(19) 0.0028(14)
Cl4 0.0434(12) 0.0511(13) 0.0445(13) 0.0033(10) 0.0100(10) -0.0020(10)
Cl5 0.084(2) 0.0634(17) 0.102(2) -0.0028(16) 0.0426(18) -0.0010(15)
Cl6 0.093(2) 0.132(3) 0.085(2) -0.016(2) -0.0125(19) 0.019(2)
Cl7 0.346(9) 0.099(3) 0.301(8) -0.017(4) 0.231(8) -0.003(4)
Cl8 0.279(7) 0.100(3) 0.454(12) -0.042(5) 0.289(8) -0.033(4)
C53 0.25(3) 0.104(14) 0.22(2) 0.064(16) 0.11(2) 0.028(15)
Cl9 0.155(7) 0.070(4) 0.067(4) 0.003(3) 0.063(5) -0.016(4)
Cl11 0.126(7) 0.069(5) 0.066(4) 0.004(3) 0.013(4) 0.042(5)
Cl9B 0.163(8) 0.069(4) 0.086(5) 0.006(3) -0.028(5) -0.035(4)
Cl10 0.143(7) 0.089(5) 0.107(6) -0.035(4) 0.035(5) -0.014(4)

loop_
_atom_type_symbol
_atom_type_description
_atom_type_scat_dispersion_real
_atom_type_scat_dispersion_imag
_atom_type_scat_source
C C 0.0033 0.0016 'International Tables Vol C Tables 4.2.6.8 and 6.1.1.4'
H H 0.0000 0.0000 'International Tables Vol C Tables 4.2.6.8 and 6.1.1.4'
N N 0.0061 0.0033 'International Tables Vol C Tables 4.2.6.8 and 6.1.1.4'
O O 0.0106 0.0060 'International Tables Vol C Tables 4.2.6.8 and 6.1.1.4'
S S 0.1246 0.1234 'International Tables Vol C Tables 4.2.6.8 and 6.1.1.4'
Fe Fe 0.3463 0.8444 'International Tables Vol C Tables 4.2.6.8 and 6.1.1.4'
Sn Sn -0.6537 1.4246 'International Tables Vol C Tables 4.2.6.8 and 6.1.1.4'
Cl Cl 0.1484 0.1585 'International Tables Vol C Tables 4.2.6.8 and 6.1.1.4'

loop_
_geom_angle_atom_site_label_1
_geom_angle_atom_site_label_2
_geom_angle_atom_site_label_3
_geom_angle
C3 C1 H1A 109.5
C3 C1 H1B 109.5
H1A C1 H1B 109.5
C3 C1 H1C 109.5
H1A C1 H1C 109.5
H1B C1 H1C 109.5
C3 C2 H2A 109.5
C3 C2 H2B 109.5
H2A C2 H2B 109.5
C3 C2 H2C 109.5
H2A C2 H2C 109.5
H2B C2 H2C 109.5
C1 C3 C2 110.6(7)
C1 C3 C4 110.4(7)
C2 C3 C4 109.1(6)
C1 C3 Sn3 111.6(5)
C2 C3 Sn3 106.5(5)
C4 C3 Sn3 108.6(5)
C5 C4 C3 116.4(6)
C5 C4 H4A 108.2
C3 C4 H4A 108.2
C5 C4 H4B 108.2
C3 C4 H4B 108.2
H4A C4 H4B 107.3
N1 C5 C6 124.8(7)
N1 C5 C4 115.4(7)
C6 C5 C4 119.8(7)
C5 C6 H6A 109.5
C5 C6 H6B 109.5
H6A C6 H6B 109.5
C5 C6 H6C 109.5
H6A C6 H6C 109.5
H6B C6 H6C 109.5
O1 C7 N2 123.3(7)
O1 C7 C8 124.6(7)
N2 C7 C8 112.0(7)
C9 C8 C12 105.5(7)
C9 C8 C7 125.2(7)
C12 C8 C7 129.2(7)
C9 C8 Fe1 68.7(5)
C12 C8 Fe1 68.4(5)
C7 C8 Fe1 125.4(5)
C10 C9 C8 109.2(7)
C10 C9 Fe1 70.0(5)
C8 C9 Fe1 70.3(5)
C10 C9 H9 125.4
C8 C9 H9 125.4
Fe1 C9 H9 125.9
C9 C10 C11 108.6(7)
C9 C10 Fe1 69.8(5)
C11 C10 Fe1 70.5(5)
C9 C10 H10 125.7
C11 C10 H10 125.7
Fe1 C10 H10 125.6
C10 C11 C12 107.6(7)
C10 C11 Fe1 69.1(5)
C12 C11 Fe1 68.8(4)
C10 C11 H11 126.2
C12 C11 H11 126.2
Fe1 C11 H11 127.5
C11 C12 C8 109.1(7)
C11 C12 Fe1 70.8(5)
C8 C12 Fe1 70.3(4)
C11 C12 H12 125.5
C8 C12 H12 125.5
Fe1 C12 H12 125.0
C14 C13 C17 108.4(7)
C14 C13 Fe1 69.6(5)
C17 C13 Fe1 69.4(4)
C14 C13 H13 125.8
C17 C13 H13 125.8
Fe1 C13 H13 126.8
C15 C14 C13 107.9(8)
C15 C14 Fe1 69.4(5)
C13 C14 Fe1 69.4(5)
C15 C14 H14 126.1
C13 C14 H14 126.1
Fe1 C14 H14 126.7
C14 C15 C16 109.6(7)
C14 C15 Fe1 69.9(5)
C16 C15 Fe1 70.2(5)
C14 C15 H15 125.2
C16 C15 H15 125.2
Fe1 C15 H15 126.3
C15 C16 C17 106.4(8)
C15 C16 Fe1 68.4(5)
C17 C16 Fe1 68.8(5)
C15 C16 H16 126.8
C17 C16 H16 126.8
Fe1 C16 H16 127.6
C13 C17 C16 107.7(7)
C13 C17 C18 127.3(7)
C16 C17 C18 124.9(7)
C13 C17 Fe1 69.0(4)
C16 C17 Fe1 69.8(5)
C18 C17 Fe1 125.3(5)
O2 C18 N3 123.0(7)
O2 C18 C17 125.1(7)
N3 C18 C17 111.8(6)
N4 C19 C20 126.1(8)
N4 C19 C21 111.7(8)
C20 C19 C21 122.2(8)
C19 C20 H20A 109.5
C19 C20 H20B 109.5
H20A C20 H20B 109.5
C19 C20 H20C 109.5
H20A C20 H20C 109.5
H20B C20 H20C 109.5
C22 C21 C19 118.1(7)
C22 C21 H21A 107.8
C19 C21 H21A 107.8
C22 C21 H21B 107.8
C19 C21 H21B 107.8
H21A C21 H21B 107.1
C24 C22 C21 108.8(7)
C24 C22 C23 111.6(7)
C21 C22 C23 109.4(7)
C24 C22 Sn2 111.2(6)
C21 C22 Sn2 109.0(5)
C23 C22 Sn2 106.9(5)
C22 C23 H23A 109.5
C22 C23 H23B 109.5
H23A C23 H23B 109.5
C22 C23 H23C 109.5
H23A C23 H23C 109.5
H23B C23 H23C 109.5
C22 C24 H24A 109.5
C22 C24 H24B 109.5
H24A C24 H24B 109.5
C22 C24 H24C 109.5
H24A C24 H24C 109.5
H24B C24 H24C 109.5
C27 C25 H25A 109.5
C27 C25 H25B 109.5
H25A C25 H25B 109.5
C27 C25 H25C 109.5
H25A C25 H25C 109.5
H25B C25 H25C 109.5
C27 C26 H26A 109.5
C27 C26 H26B 109.5
H26A C26 H26B 109.5
C27 C26 H26C 109.5
H26A C26 H26C 109.5
H26B C26 H26C 109.5
C26 C27 C25 110.6(7)
C26 C27 C28 111.2(7)
C25 C27 C28 108.1(6)
C26 C27 Sn1 109.3(5)
C25 C27 Sn1 110.1(5)
C28 C27 Sn1 107.5(5)
C29 C28 C27 113.6(6)
C29 C28 H28A 108.8
C27 C28 H28A 108.8
C29 C28 H28B 108.8
C27 C28 H28B 108.8
H28A C28 H28B 107.7
N5 C29 C30 128.3(7)
N5 C29 C28 117.2(7)
C30 C29 C28 114.4(7)
C29 C30 H30A 109.5
C29 C30 H30B 109.5
H30A C30 H30B 109.5
C29 C30 H30C 109.5
H30A C30 H30C 109.5
H30B C30 H30C 109.5
O3 C31 N6 122.7(7)
O3 C31 C32 123.6(8)
N6 C31 C32 113.6(7)
C36 C32 C33 107.0(7)
C36 C32 C31 131.9(8)
C33 C32 C31 121.0(8)
C36 C32 Fe2 68.8(5)
C33 C32 Fe2 69.3(5)
C31 C32 Fe2 125.8(7)
C34 C33 C32 108.2(8)
C34 C33 Fe2 70.3(5)
C32 C33 Fe2 69.4(5)
C34 C33 H33 125.9
C32 C33 H33 125.9
Fe2 C33 H33 126.0
C33 C34 C35 109.0(8)
C33 C34 Fe2 70.1(5)
C35 C34 Fe2 68.9(5)
C33 C34 H34 125.5
C35 C34 H34 125.5
Fe2 C34 H34 127.1
C36 C35 C34 106.5(7)
C36 C35 Fe2 69.2(6)
C34 C35 Fe2 69.4(5)
C36 C35 H35 126.7
C34 C35 H35 126.7
Fe2 C35 H35 126.2
C35 C36 C32 109.2(8)
C35 C36 Fe2 70.2(6)
C32 C36 Fe2 70.2(6)
C35 C36 H36 125.4
C32 C36 H36 125.4
Fe2 C36 H36 125.8
C38 C37 C41 107.7(7)
C38 C37 Fe2 69.7(5)
C41 C37 Fe2 70.4(5)
C38 C37 H37 126.2
C41 C37 H37 126.2
Fe2 C37 H37 125.3
C39 C38 C37 107.9(8)
C39 C38 Fe2 70.0(6)
C37 C38 Fe2 69.5(5)
C39 C38 H38 126.1
C37 C38 H38 126.1
Fe2 C38 H38 126.0
C38 C39 C40 108.7(8)
C38 C39 Fe2 69.3(6)
C40 C39 Fe2 70.0(6)
C38 C39 H39 125.7
C40 C39 H39 125.7
Fe2 C39 H39 126.6
C39 C40 C41 107.2(7)
C39 C40 Fe2 69.5(6)
C41 C40 Fe2 69.8(5)
C39 C40 H40 126.4
C41 C40 H40 126.4
Fe2 C40 H40 125.9
C37 C41 C40 108.6(7)
C37 C41 C42 122.8(7)
C40 C41 C42 128.6(7)
C37 C41 Fe2 68.9(5)
C40 C41 Fe2 69.7(5)
C42 C41 Fe2 127.0(6)
O4 C42 N7 122.8(7)
O4 C42 C41 121.7(7)
N7 C42 C41 115.2(7)
N8 C43 C44 126.8(7)
N8 C43 C45 115.1(7)
C44 C43 C45 117.9(6)
C43 C44 H44A 109.5
C43 C44 H44B 109.5
H44A C44 H44B 109.5
C43 C44 H44C 109.5
H44A C44 H44C 109.5
H44B C44 H44C 109.5
C46 C45 C43 116.7(6)
C46 C45 H45A 108.1
C43 C45 H45A 108.1
C46 C45 H45B 108.1
C43 C45 H45B 108.1
H45A C45 H45B 107.3
C45 C46 C48 111.6(6)
C45 C46 C47 111.3(7)
C48 C46 C47 109.5(7)
C45 C46 Sn4 107.4(5)
C48 C46 Sn4 110.4(5)
C47 C46 Sn4 106.4(5)
C46 C47 H47A 109.5
C46 C47 H47B 109.5
H47A C47 H47B 109.5
C46 C47 H47C 109.5
H47A C47 H47C 109.5
H47B C47 H47C 109.5
C46 C48 H48A 109.5
C46 C48 H48B 109.5
H48A C48 H48B 109.5
C46 C48 H48C 109.5
H48A C48 H48C 109.5
H48B C48 H48C 109.5
Cl1 C49 Cl2 111.5(7)
Cl1 C49 H49A 109.3
Cl2 C49 H49A 109.3
Cl1 C49 H49B 109.3
Cl2 C49 H49B 109.3
H49A C49 H49B 108.0
Cl3 C50 Cl4 113.5(6)
Cl3 C50 H50A 108.9
Cl4 C50 H50A 108.9
Cl3 C50 H50B 108.9
Cl4 C50 H50B 108.9
H50A C50 H50B 107.7
Cl6 C51 Cl5 112.5(6)
Cl6 C51 H51A 109.1
Cl5 C51 H51A 109.1
Cl6 C51 H51B 109.1
Cl5 C51 H51B 109.1
H51A C51 H51B 107.8
Cl8 C52 Cl7 98.2(7)
Cl8 C52 H52A 112.1
Cl7 C52 H52A 112.1
Cl8 C52 H52B 112.1
Cl7 C52 H52B 112.1
H52A C52 H52B 109.8
C5 N1 N2 124.1(6)
C5 N1 Sn3 114.9(5)
N2 N1 Sn3 120.8(4)
N1 N2 C7 123.0(6)
N1 N2 H2 118.5
C7 N2 H2 118.5
C18 N3 N4 121.7(6)
C18 N3 H3 119.2
N4 N3 H3 119.2
C19 N4 N3 119.1(7)
C19 N4 Sn2 117.7(5)
N3 N4 Sn2 123.2(5)
C29 N5 N6 118.5(6)
C29 N5 Sn1 110.4(5)
N6 N5 Sn1 127.8(4)
C31 N6 N5 120.4(6)
C31 N6 H6 119.8
N5 N6 H6 119.8
C42 N7 N8 120.2(6)
C42 N7 H7 119.9
N8 N7 H7 119.9
C43 N8 N7 119.5(7)
C43 N8 Sn4 112.1(5)
N7 N8 Sn4 126.9(4)
Sn3 S1 Sn1 88.09(6)
Sn2 S2 Sn4 87.24(7)
Sn1 S3 Sn3 87.29(6)
Sn4 S4 Sn2 86.85(7)
Sn2 S5 Sn1 111.92(8)
Sn3 S6 Sn4 111.51(7)
C15 Fe1 C13 68.8(3)
C15 Fe1 C14 40.8(3)
C13 Fe1 C14 41.0(3)
C15 Fe1 C17 69.4(3)
C13 Fe1 C17 41.6(3)
C14 Fe1 C17 69.7(3)
C15 Fe1 C12 174.6(3)
C13 Fe1 C12 111.0(3)
C14 Fe1 C12 135.7(4)
C17 Fe1 C12 114.3(3)
C15 Fe1 C9 108.3(3)
C13 Fe1 C9 144.1(3)
C14 Fe1 C9 112.9(3)
C17 Fe1 C9 173.4(3)
C12 Fe1 C9 68.5(3)
C15 Fe1 C10 112.4(3)
C13 Fe1 C10 175.5(3)
C14 Fe1 C10 142.6(3)
C17 Fe1 C10 134.2(3)
C12 Fe1 C10 68.2(3)
C9 Fe1 C10 40.3(3)
C15 Fe1 C16 41.4(3)
C13 Fe1 C16 69.8(3)
C14 Fe1 C16 69.7(4)
C17 Fe1 C16 41.5(3)
C12 Fe1 C16 143.9(3)
C9 Fe1 C16 132.8(3)
C10 Fe1 C16 108.1(3)
C15 Fe1 C8 133.5(3)
C13 Fe1 C8 113.9(3)
C14 Fe1 C8 109.0(4)
C17 Fe1 C8 144.9(3)
C12 Fe1 C8 41.3(3)
C9 Fe1 C8 41.0(3)
C10 Fe1 C8 68.7(3)
C16 Fe1 C8 173.3(3)
C15 Fe1 C11 143.2(4)
C13 Fe1 C11 136.2(3)
C14 Fe1 C11 175.9(4)
C17 Fe1 C11 110.0(3)
C12 Fe1 C11 40.4(3)
C9 Fe1 C11 67.9(3)
C10 Fe1 C11 40.4(3)
C16 Fe1 C11 112.9(3)
C8 Fe1 C11 68.8(3)
C38 Fe2 C37 40.8(3)
C38 Fe2 C36 170.7(3)
C37 Fe2 C36 134.5(4)
C38 Fe2 C39 40.7(3)
C37 Fe2 C39 68.5(4)
C36 Fe2 C39 148.6(3)
C38 Fe2 C33 110.6(4)
C37 Fe2 C33 143.2(3)
C36 Fe2 C33 69.1(4)
C39 Fe2 C33 105.6(4)
C38 Fe2 C41 68.2(4)
C37 Fe2 C41 40.7(3)
C36 Fe2 C41 113.5(3)
C39 Fe2 C41 67.8(4)
C33 Fe2 C41 171.5(4)
C38 Fe2 C32 144.0(4)
C37 Fe2 C32 174.8(3)
C36 Fe2 C32 41.1(3)
C39 Fe2 C32 114.3(4)
C33 Fe2 C32 41.3(3)
C41 Fe2 C32 135.4(3)
C38 Fe2 C40 68.7(4)
C37 Fe2 C40 68.8(3)
C36 Fe2 C40 119.0(3)
C39 Fe2 C40 40.5(3)
C33 Fe2 C40 131.0(4)
C41 Fe2 C40 40.5(3)
C32 Fe2 C40 110.2(3)
C38 Fe2 C35 130.2(3)
C37 Fe2 C35 109.2(4)
C36 Fe2 C35 40.6(3)
C39 Fe2 C35 168.3(3)
C33 Fe2 C35 69.1(4)
C41 Fe2 C35 118.5(3)
C32 Fe2 C35 69.0(4)
C40 Fe2 C35 150.4(3)
C38 Fe2 C34 105.0(4)
C37 Fe2 C34 114.0(3)
C36 Fe2 C34 68.6(4)
C39 Fe2 C34 127.8(4)
C33 Fe2 C34 39.7(3)
C41 Fe2 C34 148.7(3)
C32 Fe2 C34 68.2(3)
C40 Fe2 C34 167.4(4)
C35 Fe2 C34 41.7(3)
C27 Sn1 S3 118.4(2)
C27 Sn1 S5 105.3(2)
S3 Sn1 S5 129.66(7)
C27 Sn1 N5 73.4(2)
S3 Sn1 N5 86.34(15)
S5 Sn1 N5 83.05(16)
C27 Sn1 S1 105.2(2)
S3 Sn1 S1 91.86(7)
S5 Sn1 S1 100.10(7)
N5 Sn1 S1 176.83(17)
C22 Sn2 N4 76.1(3)
C22 Sn2 S2 119.1(2)
N4 Sn2 S2 85.77(17)
C22 Sn2 S5 114.7(2)
N4 Sn2 S5 79.34(16)
S2 Sn2 S5 118.05(7)
C22 Sn2 S4 104.4(2)
N4 Sn2 S4 178.84(17)
S2 Sn2 S4 93.08(7)
S5 Sn2 S4 101.36(7)
C3 Sn3 S1 122.4(2)
C3 Sn3 N1 75.0(3)
S1 Sn3 N1 84.06(15)
C3 Sn3 S6 110.7(2)
S1 Sn3 S6 117.42(7)
N1 Sn3 S6 79.87(15)
C3 Sn3 S3 106.1(2)
S1 Sn3 S3 92.07(6)
N1 Sn3 S3 175.88(15)
S6 Sn3 S3 103.25(6)
C46 Sn4 S4 120.2(2)
C46 Sn4 N8 73.2(3)
S4 Sn4 N8 83.89(16)
C46 Sn4 S6 103.1(2)
S4 Sn4 S6 129.88(7)
N8 Sn4 S6 86.02(15)
C46 Sn4 S2 106.2(2)
S4 Sn4 S2 92.35(7)
N8 Sn4 S2 175.04(16)
S6 Sn4 S2 98.88(7)
Cl11 C53 Cl10 117.9(11)
Cl11 C53 Cl9 133.0(10)
Cl10 C53 Cl9 66.7(6)
Cl11 C53 Cl9B 51.5(5)
Cl10 C53 Cl9B 115.7(9)
Cl9 C53 Cl9B 83.2(7)
Cl11 C53 H53A 104.0
Cl10 C53 H53A 130.0
Cl9 C53 H53A 104.0
Cl9B C53 H53A 111.3
Cl11 C53 H53B 104.0
Cl10 C53 H53B 41.1
Cl9 C53 H53B 104.0
Cl9B C53 H53B 139.6
H53A C53 H53B 105.4

loop_
_geom_bond_atom_site_label_1
_geom_bond_atom_site_label_2
_geom_bond_distance
C1 C3 1.535(11)
C1 H1A 0.9800
C1 H1B 0.9800
C1 H1C 0.9800
C2 C3 1.548(10)
C2 H2A 0.9800
C2 H2B 0.9800
C2 H2C 0.9800
C3 C4 1.548(10)
C3 Sn3 2.174(8)
C4 C5 1.499(11)
C4 H4A 0.9900
C4 H4B 0.9900
C5 N1 1.272(9)
C5 C6 1.503(10)
C6 H6A 0.9800
C6 H6B 0.9800
C6 H6C 0.9800
C7 O1 1.210(9)
C7 N2 1.396(10)
C7 C8 1.471(11)
C8 C9 1.438(10)
C8 C12 1.446(11)
C8 Fe1 2.064(8)
C9 C10 1.407(11)
C9 Fe1 2.042(8)
C9 H9 0.9500
C10 C11 1.420(11)
C10 Fe1 2.045(8)
C10 H10 0.9500
C11 C12 1.417(11)
C11 Fe1 2.065(8)
C11 H11 0.9500
C12 Fe1 2.038(8)
C12 H12 0.9500
C13 C14 1.419(11)
C13 C17 1.440(11)
C13 Fe1 2.025(8)
C13 H13 0.9500
C14 C15 1.410(12)
C14 Fe1 2.027(9)
C14 H14 0.9500
C15 C16 1.437(12)
C15 Fe1 2.021(9)
C15 H15 0.9500
C16 C17 1.442(11)
C16 Fe1 2.044(9)
C16 H16 0.9500
C17 C18 1.479(11)
C17 Fe1 2.031(8)
C18 O2 1.215(8)
C18 N3 1.388(9)
C19 N4 1.306(10)
C19 C20 1.471(12)
C19 C21 1.533(12)
C20 H20A 0.9800
C20 H20B 0.9800
C20 H20C 0.9800
C21 C22 1.524(12)
C21 H21A 0.9900
C21 H21B 0.9900
C22 C24 1.510(11)
C22 C23 1.551(11)
C22 Sn2 2.175(8)
C23 H23A 0.9800
C23 H23B 0.9800
C23 H23C 0.9800
C24 H24A 0.9800
C24 H24B 0.9800
C24 H24C 0.9800
C25 C27 1.550(10)
C25 H25A 0.9800
C25 H25B 0.9800
C25 H25C 0.9800
C26 C27 1.509(11)
C26 H26A 0.9800
C26 H26B 0.9800
C26 H26C 0.9800
C27 C28 1.557(11)
C27 Sn1 2.159(7)
C28 C29 1.527(10)
C28 H28A 0.9900
C28 H28B 0.9900
C29 N5 1.265(9)
C29 C30 1.529(11)
C30 H30A 0.9800
C30 H30B 0.9800
C30 H30C 0.9800
C31 O3 1.205(9)
C31 N6 1.381(10)
C31 C32 1.478(11)
C32 C36 1.435(11)
C32 C33 1.448(11)
C32 Fe2 2.054(9)
C33 C34 1.393(12)
C33 Fe2 2.052(8)
C33 H33 0.9500
C34 C35 1.460(12)
C34 Fe2 2.054(9)
C34 H34 0.9500
C35 C36 1.415(11)
C35 Fe2 2.048(10)
C35 H35 0.9500
C36 Fe2 2.035(11)
C36 H36 0.9500
C37 C38 1.416(12)
C37 C41 1.418(10)
C37 Fe2 2.028(8)
C37 H37 0.9500
C38 C39 1.415(11)
C38 Fe2 2.030(10)
C38 H38 0.9500
C39 C40 1.416(12)
C39 Fe2 2.040(11)
C39 H39 0.9500
C40 C41 1.418(11)
C40 Fe2 2.047(9)
C40 H40 0.9500
C41 C42 1.503(11)
C41 Fe2 2.049(8)
C42 O4 1.218(9)
C42 N7 1.378(9)
C43 N8 1.265(9)
C43 C44 1.468(10)
C43 C45 1.502(11)
C44 H44A 0.9800
C44 H44B 0.9800
C44 H44C 0.9800
C45 C46 1.495(11)
C45 H45A 0.9900
C45 H45B 0.9900
C46 C48 1.543(10)
C46 C47 1.563(11)
C46 Sn4 2.166(7)
C47 H47A 0.9800
C47 H47B 0.9800
C47 H47C 0.9800
C48 H48A 0.9800
C48 H48B 0.9800
C48 H48C 0.9800
C49 Cl1 1.757(11)
C49 Cl2 1.767(14)
C49 H49A 0.9900
C49 H49B 0.9900
C50 Cl3 1.716(9)
C50 Cl4 1.738(10)
C50 H50A 0.9900
C50 H50B 0.9900
C51 Cl6 1.739(11)
C51 Cl5 1.753(10)
C51 H51A 0.9900
C51 H51B 0.9900
C52 Cl8 1.786(13)
C52 Cl7 1.942(14)
C52 H52A 0.9900
C52 H52B 0.9900
N1 N2 1.374(8)
N1 Sn3 2.406(6)
N2 H2 0.8800
N3 N4 1.405(8)
N3 H3 0.8800
N4 Sn2 2.343(6)
N5 N6 1.393(8)
N5 Sn1 2.437(6)
N6 H6 0.8800
N7 N8 1.383(8)
N7 H7 0.8800
N8 Sn4 2.419(6)
S1 Sn3 2.393(2)
S1 Sn1 2.4825(19)
S2 Sn2 2.3891(19)
S2 Sn4 2.491(2)
S3 Sn1 2.415(2)
S3 Sn3 2.4959(19)
S4 Sn4 2.4132(19)
S4 Sn2 2.485(2)
S5 Sn2 2.4311(19)
S5 Sn1 2.436(2)
S6 Sn3 2.4201(19)
S6 Sn4 2.428(2)
C53 Cl11 1.490(10)
C53 Cl10 1.527(11)
C53 Cl9 1.770(12)
C53 Cl9B 1.846(12)
C53 H53A 0.9900
C53 H53B 0.9900

loop_
_geom_torsion_atom_site_label_1
_geom_torsion_atom_site_label_2
_geom_torsion_atom_site_label_3
_geom_torsion_atom_site_label_4
_geom_torsion
C1 C3 C4 C5 -158.0(7)
C2 C3 C4 C5 80.3(8)
Sn3 C3 C4 C5 -35.4(8)
C3 C4 C5 N1 24.0(10)
C3 C4 C5 C6 -156.7(7)
O1 C7 C8 C9 27.6(12)
N2 C7 C8 C9 -149.1(7)
O1 C7 C8 C12 -149.8(8)
N2 C7 C8 C12 33.6(11)
O1 C7 C8 Fe1 -59.9(10)
N2 C7 C8 Fe1 123.4(6)
C12 C8 C9 C10 -0.6(8)
C7 C8 C9 C10 -178.5(7)
Fe1 C8 C9 C10 -59.4(6)
C12 C8 C9 Fe1 58.8(5)
C7 C8 C9 Fe1 -119.1(8)
C8 C9 C10 C11 -0.5(9)
Fe1 C9 C10 C11 -60.1(6)
C8 C9 C10 Fe1 59.6(5)
C9 C10 C11 C12 1.5(9)
Fe1 C10 C11 C12 -58.1(5)
C9 C10 C11 Fe1 59.6(6)
C10 C11 C12 C8 -1.9(9)
Fe1 C11 C12 C8 -60.2(5)
C10 C11 C12 Fe1 58.3(5)
C9 C8 C12 C11 1.5(8)
C7 C8 C12 C11 179.3(8)
Fe1 C8 C12 C11 60.5(5)
C9 C8 C12 Fe1 -59.0(5)
C7 C8 C12 Fe1 118.8(8)
C17 C13 C14 C15 0.2(9)
Fe1 C13 C14 C15 58.9(6)
C17 C13 C14 Fe1 -58.7(5)
C13 C14 C15 C16 0.2(10)
Fe1 C14 C15 C16 59.1(6)
C13 C14 C15 Fe1 -58.9(6)
C14 C15 C16 C17 -0.4(9)
Fe1 C15 C16 C17 58.5(5)
C14 C15 C16 Fe1 -58.9(6)
C14 C13 C17 C16 -0.4(9)
Fe1 C13 C17 C16 -59.2(5)
C14 C13 C17 C18 177.9(7)
Fe1 C13 C17 C18 119.1(8)
C14 C13 C17 Fe1 58.8(6)
C15 C16 C17 C13 0.5(9)
Fe1 C16 C17 C13 58.7(5)
C15 C16 C17 C18 -177.9(7)
Fe1 C16 C17 C18 -119.6(8)
C15 C16 C17 Fe1 -58.3(5)
C13 C17 C18 O2 -151.3(8)
C16 C17 C18 O2 26.7(12)
Fe1 C17 C18 O2 -62.0(10)
C13 C17 C18 N3 32.4(11)
C16 C17 C18 N3 -149.6(7)
Fe1 C17 C18 N3 121.7(6)
N4 C19 C21 C22 24.4(11)
C20 C19 C21 C22 -153.2(8)
C19 C21 C22 C24 -153.0(8)
C19 C21 C22 C23 84.9(9)
C19 C21 C22 Sn2 -31.6(10)
C26 C27 C28 C29 -80.1(8)
C25 C27 C28 C29 158.3(7)
Sn1 C27 C28 C29 39.5(8)
C27 C28 C29 N5 -11.6(11)
C27 C28 C29 C30 172.0(7)
O3 C31 C32 C36 179.1(10)
N6 C31 C32 C36 3.7(15)
O3 C31 C32 C33 -2.5(15)
N6 C31 C32 C33 -178.0(8)
O3 C31 C32 Fe2 -88.2(10)
N6 C31 C32 Fe2 96.4(9)
C36 C32 C33 C34 -1.2(11)
C31 C32 C33 C34 -179.9(9)
Fe2 C32 C33 C34 -59.8(7)
C36 C32 C33 Fe2 58.6(7)
C31 C32 C33 Fe2 -120.1(9)
C32 C33 C34 C35 1.3(11)
Fe2 C33 C34 C35 -58.0(7)
C32 C33 C34 Fe2 59.3(7)
C33 C34 C35 C36 -0.8(11)
Fe2 C34 C35 C36 -59.5(7)
C33 C34 C35 Fe2 58.7(7)
C34 C35 C36 C32 0.1(11)
Fe2 C35 C36 C32 -59.5(7)
C34 C35 C36 Fe2 59.6(7)
C33 C32 C36 C35 0.7(11)
C31 C32 C36 C35 179.2(10)
Fe2 C32 C36 C35 59.6(7)
C33 C32 C36 Fe2 -58.9(7)
C31 C32 C36 Fe2 119.6(11)
C41 C37 C38 C39 0.7(12)
Fe2 C37 C38 C39 -59.8(8)
C41 C37 C38 Fe2 60.5(6)
C37 C38 C39 C40 0.3(12)
Fe2 C38 C39 C40 -59.1(8)
C37 C38 C39 Fe2 59.4(7)
C38 C39 C40 C41 -1.2(12)
Fe2 C39 C40 C41 -59.9(7)
C38 C39 C40 Fe2 58.7(8)
C38 C37 C41 C40 -1.5(11)
Fe2 C37 C41 C40 58.5(6)
C38 C37 C41 C42 178.7(8)
Fe2 C37 C41 C42 -121.3(8)
C38 C37 C41 Fe2 -60.0(7)
C39 C40 C41 C37 1.7(11)
Fe2 C40 C41 C37 -58.0(6)
C39 C40 C41 C42 -178.6(9)
Fe2 C40 C41 C42 121.7(9)
C39 C40 C41 Fe2 59.7(7)
C37 C41 C42 O4 0.7(13)
C40 C41 C42 O4 -179.0(9)
Fe2 C41 C42 O4 -86.3(9)
C37 C41 C42 N7 -172.2(8)
C40 C41 C42 N7 8.2(13)
Fe2 C41 C42 N7 100.8(8)
N8 C43 C45 C46 -16.2(10)
C44 C43 C45 C46 168.1(7)
C43 C45 C46 C48 160.9(6)
C43 C45 C46 C47 -76.3(8)
C43 C45 C46 Sn4 39.8(8)
C6 C5 N1 N2 -3.9(11)
C4 C5 N1 N2 175.3(6)
C6 C5 N1 Sn3 180.0(5)
C4 C5 N1 Sn3 -0.8(8)
C5 N1 N2 C7 -64.7(10)
Sn3 N1 N2 C7 111.2(6)
O1 C7 N2 N1 20.7(11)
C8 C7 N2 N1 -162.6(6)
O2 C18 N3 N4 25.1(11)
C17 C18 N3 N4 -158.5(6)
C20 C19 N4 N3 -5.5(12)
C21 C19 N4 N3 177.0(6)
C20 C19 N4 Sn2 172.8(7)
C21 C19 N4 Sn2 -4.7(9)
C18 N3 N4 C19 -68.8(9)
C18 N3 N4 Sn2 113.0(6)
C30 C29 N5 N6 -4.3(13)
C28 C29 N5 N6 179.9(7)
C30 C29 N5 Sn1 156.7(7)
C28 C29 N5 Sn1 -19.1(9)
O3 C31 N6 N5 15.0(13)
C32 C31 N6 N5 -169.5(7)
C29 N5 N6 C31 -65.5(10)
Sn1 N5 N6 C31 137.2(6)
O4 C42 N7 N8 17.8(12)
C41 C42 N7 N8 -169.4(7)
C44 C43 N8 N7 -5.7(11)
C45 C43 N8 N7 179.0(6)
C44 C43 N8 Sn4 161.4(6)
C45 C43 N8 Sn4 -13.9(8)
C42 N7 N8 C43 -64.9(10)
C42 N7 N8 Sn4 130.1(6)
C14 C15 Fe1 C13 37.8(5)
C16 C15 Fe1 C13 -83.0(5)
C16 C15 Fe1 C14 -120.8(7)
C14 C15 Fe1 C17 82.4(5)
C16 C15 Fe1 C17 -38.4(5)
C14 C15 Fe1 C12 -52(4)
C16 C15 Fe1 C12 -173(3)
C14 C15 Fe1 C9 -104.1(5)
C16 C15 Fe1 C9 135.1(5)
C14 C15 Fe1 C10 -146.9(5)
C16 C15 Fe1 C10 92.3(5)
C14 C15 Fe1 C16 120.8(7)
C14 C15 Fe1 C8 -65.6(6)
C16 C15 Fe1 C8 173.6(4)
C14 C15 Fe1 C11 178.6(5)
C16 C15 Fe1 C11 57.8(7)
C14 C13 Fe1 C15 -37.6(5)
C17 C13 Fe1 C15 82.4(5)
C17 C13 Fe1 C14 119.9(7)
C14 C13 Fe1 C17 -119.9(7)
C14 C13 Fe1 C12 136.7(5)
C17 C13 Fe1 C12 -103.4(5)
C14 C13 Fe1 C9 54.7(8)
C17 C13 Fe1 C9 174.6(5)
C14 C13 Fe1 C10 -144(4)
C17 C13 Fe1 C10 -24(4)
C14 C13 Fe1 C16 -82.0(6)
C17 C13 Fe1 C16 38.0(5)
C14 C13 Fe1 C8 91.9(6)
C17 C13 Fe1 C8 -148.1(4)
C14 C13 Fe1 C11 175.6(5)
C17 C13 Fe1 C11 -64.5(6)
C13 C14 Fe1 C15 119.5(7)
C15 C14 Fe1 C13 -119.5(7)
C15 C14 Fe1 C17 -81.6(5)
C13 C14 Fe1 C17 37.8(5)
C15 C14 Fe1 C12 173.9(5)
C13 C14 Fe1 C12 -66.6(7)
C15 C14 Fe1 C9 91.8(5)
C13 C14 Fe1 C9 -148.7(5)
C15 C14 Fe1 C10 56.2(8)
C13 C14 Fe1 C10 175.6(5)
C15 C14 Fe1 C16 -37.3(5)
C13 C14 Fe1 C16 82.2(5)
C15 C14 Fe1 C8 135.7(5)
C13 C14 Fe1 C8 -104.9(5)
C15 C14 Fe1 C11 -168(5)
C13 C14 Fe1 C11 -48(5)
C13 C17 Fe1 C15 -81.0(5)
C16 C17 Fe1 C15 38.3(5)
C18 C17 Fe1 C15 157.5(8)
C16 C17 Fe1 C13 119.3(7)
C18 C17 Fe1 C13 -121.6(9)
C13 C17 Fe1 C14 -37.3(5)
C16 C17 Fe1 C14 82.0(5)
C18 C17 Fe1 C14 -158.9(8)
C13 C17 Fe1 C12 94.8(5)
C16 C17 Fe1 C12 -145.9(5)
C18 C17 Fe1 C12 -26.8(8)
C13 C17 Fe1 C9 -151(3)
C16 C17 Fe1 C9 -32(3)
C18 C17 Fe1 C9 87(3)
C13 C17 Fe1 C10 177.4(5)
C16 C17 Fe1 C10 -63.3(6)
C18 C17 Fe1 C10 55.8(8)
C13 C17 Fe1 C16 -119.3(7)
C18 C17 Fe1 C16 119.1(9)
C13 C17 Fe1 C8 57.1(7)
C16 C17 Fe1 C8 176.4(6)
C18 C17 Fe1 C8 -64.4(9)
C13 C17 Fe1 C11 138.4(5)
C16 C17 Fe1 C11 -102.4(5)
C18 C17 Fe1 C11 16.8(8)
C11 C12 Fe1 C15 -134(3)
C8 C12 Fe1 C15 -15(4)
C11 C12 Fe1 C13 137.8(5)
C8 C12 Fe1 C13 -102.7(5)
C11 C12 Fe1 C14 178.0(5)
C8 C12 Fe1 C14 -62.5(6)
C11 C12 Fe1 C17 92.7(5)
C8 C12 Fe1 C17 -147.8(4)
C11 C12 Fe1 C9 -80.8(5)
C8 C12 Fe1 C9 38.7(4)
C11 C12 Fe1 C10 -37.3(5)
C8 C12 Fe1 C10 82.1(5)
C11 C12 Fe1 C16 53.6(7)
C8 C12 Fe1 C16 173.1(5)
C11 C12 Fe1 C8 -119.5(6)
C8 C12 Fe1 C11 119.5(6)
C10 C9 Fe1 C15 -103.3(5)
C8 C9 Fe1 C15 136.5(5)
C10 C9 Fe1 C13 177.7(5)
C8 C9 Fe1 C13 57.6(7)
C10 C9 Fe1 C14 -146.8(5)
C8 C9 Fe1 C14 93.1(5)
C10 C9 Fe1 C17 -35(3)
C8 C9 Fe1 C17 -155(3)
C10 C9 Fe1 C12 81.2(5)
C8 C9 Fe1 C12 -38.9(4)
C8 C9 Fe1 C10 -120.1(7)
C10 C9 Fe1 C16 -63.8(6)
C8 C9 Fe1 C16 176.1(5)
C10 C9 Fe1 C8 120.1(7)
C10 C9 Fe1 C11 37.6(5)
C8 C9 Fe1 C11 -82.6(5)
C9 C10 Fe1 C15 92.2(5)
C11 C10 Fe1 C15 -148.4(5)
C9 C10 Fe1 C13 -163(4)
C11 C10 Fe1 C13 -44(4)
C9 C10 Fe1 C14 56.3(8)
C11 C10 Fe1 C14 175.6(6)
C9 C10 Fe1 C17 174.7(5)
C11 C10 Fe1 C17 -65.9(6)
C9 C10 Fe1 C12 -82.0(5)
C11 C10 Fe1 C12 37.3(5)
C11 C10 Fe1 C9 119.4(7)
C9 C10 Fe1 C16 136.2(5)
C11 C10 Fe1 C16 -104.4(5)
C9 C10 Fe1 C8 -37.5(5)
C11 C10 Fe1 C8 81.9(5)
C9 C10 Fe1 C11 -119.4(7)
C17 C16 Fe1 C15 -118.7(7)
C15 C16 Fe1 C13 80.6(5)
C17 C16 Fe1 C13 -38.1(5)
C15 C16 Fe1 C14 36.7(5)
C17 C16 Fe1 C14 -81.9(5)
C15 C16 Fe1 C17 118.7(7)
C15 C16 Fe1 C12 178.9(5)
C17 C16 Fe1 C12 60.2(7)
C15 C16 Fe1 C9 -66.1(6)
C17 C16 Fe1 C9 175.3(5)
C15 C16 Fe1 C10 -103.7(5)
C17 C16 Fe1 C10 137.7(5)
C15 C16 Fe1 C8 -44(3)
C17 C16 Fe1 C8 -162(3)
C15 C16 Fe1 C11 -146.6(5)
C17 C16 Fe1 C11 94.7(5)
C9 C8 Fe1 C15 -64.3(6)
C12 C8 Fe1 C15 178.1(5)
C7 C8 Fe1 C15 54.6(8)
C9 C8 Fe1 C13 -147.2(5)
C12 C8 Fe1 C13 95.2(5)
C7 C8 Fe1 C13 -28.3(7)
C9 C8 Fe1 C14 -103.3(5)
C12 C8 Fe1 C14 139.1(5)
C7 C8 Fe1 C14 15.6(7)
C9 C8 Fe1 C17 175.2(5)
C12 C8 Fe1 C17 57.6(7)
C7 C8 Fe1 C17 -65.9(9)
C9 C8 Fe1 C12 117.6(6)
C7 C8 Fe1 C12 -123.5(8)
C12 C8 Fe1 C9 -117.6(6)
C7 C8 Fe1 C9 118.9(8)
C9 C8 Fe1 C10 36.9(4)
C12 C8 Fe1 C10 -80.8(5)
C7 C8 Fe1 C10 155.7(7)
C9 C8 Fe1 C16 -25(3)
C12 C8 Fe1 C16 -143(3)
C7 C8 Fe1 C16 94(3)
C9 C8 Fe1 C11 80.4(5)
C12 C8 Fe1 C11 -37.3(4)
C7 C8 Fe1 C11 -160.8(7)
C10 C11 Fe1 C15 53.9(8)
C12 C11 Fe1 C15 173.6(5)
C10 C11 Fe1 C13 175.5(5)
C12 C11 Fe1 C13 -64.8(6)
C10 C11 Fe1 C14 -139(5)
C12 C11 Fe1 C14 -20(5)
C10 C11 Fe1 C17 135.9(5)
C12 C11 Fe1 C17 -104.4(5)
C10 C11 Fe1 C12 -119.7(7)
C10 C11 Fe1 C9 -37.4(5)
C12 C11 Fe1 C9 82.3(5)
C12 C11 Fe1 C10 119.7(7)
C10 C11 Fe1 C16 91.3(5)
C12 C11 Fe1 C16 -149.0(5)
C10 C11 Fe1 C8 -81.7(5)
C12 C11 Fe1 C8 38.0(4)
C39 C38 Fe2 C37 119.0(8)
C39 C38 Fe2 C36 -177(2)
C37 C38 Fe2 C36 64(2)
C37 C38 Fe2 C39 -119.0(8)
C39 C38 Fe2 C33 -90.1(6)
C37 C38 Fe2 C33 150.9(5)
C39 C38 Fe2 C41 80.8(6)
C37 C38 Fe2 C41 -38.2(5)
C39 C38 Fe2 C32 -58.2(8)
C37 C38 Fe2 C32 -177.1(6)
C39 C38 Fe2 C40 37.1(5)
C37 C38 Fe2 C40 -81.9(5)
C39 C38 Fe2 C35 -169.7(5)
C37 C38 Fe2 C35 71.4(7)
C39 C38 Fe2 C34 -131.5(5)
C37 C38 Fe2 C34 109.5(5)
C41 C37 Fe2 C38 -118.4(7)
C38 C37 Fe2 C36 -168.2(5)
C41 C37 Fe2 C36 73.4(7)
C38 C37 Fe2 C39 37.8(5)
C41 C37 Fe2 C39 -80.6(6)
C38 C37 Fe2 C33 -49.5(9)
C41 C37 Fe2 C33 -167.9(6)
C38 C37 Fe2 C41 118.4(7)
C38 C37 Fe2 C32 161(4)
C41 C37 Fe2 C32 43(4)
C38 C37 Fe2 C40 81.5(6)
C41 C37 Fe2 C40 -36.9(5)
C38 C37 Fe2 C35 -130.0(5)
C41 C37 Fe2 C35 111.6(5)
C38 C37 Fe2 C34 -85.3(6)
C41 C37 Fe2 C34 156.4(5)
C35 C36 Fe2 C38 8(2)
C32 C36 Fe2 C38 128(2)
C35 C36 Fe2 C37 64.0(7)
C32 C36 Fe2 C37 -176.0(5)
C35 C36 Fe2 C39 -167.6(6)
C32 C36 Fe2 C39 -47.5(9)
C35 C36 Fe2 C33 -81.8(5)
C32 C36 Fe2 C33 38.2(5)
C35 C36 Fe2 C41 106.9(5)
C32 C36 Fe2 C41 -133.0(5)
C35 C36 Fe2 C32 -120.1(7)
C35 C36 Fe2 C40 151.9(5)
C32 C36 Fe2 C40 -88.0(5)
C32 C36 Fe2 C35 120.1(7)
C35 C36 Fe2 C34 -39.2(5)
C32 C36 Fe2 C34 80.9(5)
C40 C39 Fe2 C38 120.1(8)
C38 C39 Fe2 C37 -37.9(5)
C40 C39 Fe2 C37 82.2(5)
C38 C39 Fe2 C36 178.9(6)
C40 C39 Fe2 C36 -61.0(9)
C38 C39 Fe2 C33 103.7(6)
C40 C39 Fe2 C33 -136.2(5)
C38 C39 Fe2 C41 -81.9(6)
C40 C39 Fe2 C41 38.2(5)
C38 C39 Fe2 C32 146.8(5)
C40 C39 Fe2 C32 -93.1(5)
C38 C39 Fe2 C40 -120.1(8)
C38 C39 Fe2 C35 42.8(19)
C40 C39 Fe2 C35 162.9(15)
C38 C39 Fe2 C34 66.3(7)
C40 C39 Fe2 C34 -173.5(5)
C34 C33 Fe2 C38 -88.8(6)
C32 C33 Fe2 C38 151.9(5)
C34 C33 Fe2 C37 -56.7(9)
C32 C33 Fe2 C37 -176.0(6)
C34 C33 Fe2 C36 81.3(6)
C32 C33 Fe2 C36 -38.0(5)
C34 C33 Fe2 C39 -131.4(6)
C32 C33 Fe2 C39 109.3(6)
C34 C33 Fe2 C41 -169(2)
C32 C33 Fe2 C41 72(3)
C34 C33 Fe2 C32 119.3(8)
C34 C33 Fe2 C40 -167.9(6)
C32 C33 Fe2 C40 72.8(7)
C34 C33 Fe2 C35 37.7(6)
C32 C33 Fe2 C35 -81.6(6)
C32 C33 Fe2 C34 -119.3(8)
C37 C41 Fe2 C38 38.3(5)
C40 C41 Fe2 C38 -82.2(5)
C42 C41 Fe2 C38 154.1(7)
C40 C41 Fe2 C37 -120.5(7)
C42 C41 Fe2 C37 115.8(9)
C37 C41 Fe2 C36 -131.8(5)
C40 C41 Fe2 C36 107.7(5)
C42 C41 Fe2 C36 -16.1(8)
C37 C41 Fe2 C39 82.3(6)
C40 C41 Fe2 C39 -38.2(5)
C42 C41 Fe2 C39 -161.9(8)
C37 C41 Fe2 C33 122(2)
C40 C41 Fe2 C33 1(3)
C42 C41 Fe2 C33 -122(2)
C37 C41 Fe2 C32 -175.0(6)
C40 C41 Fe2 C32 64.5(7)
C42 C41 Fe2 C32 -59.2(9)
C37 C41 Fe2 C40 120.5(7)
C42 C41 Fe2 C40 -123.7(9)
C37 C41 Fe2 C35 -86.8(6)
C40 C41 Fe2 C35 152.7(5)
C42 C41 Fe2 C35 29.0(8)
C37 C41 Fe2 C34 -44.7(9)
C40 C41 Fe2 C34 -165.2(7)
C42 C41 Fe2 C34 71.1(10)
C36 C32 Fe2 C38 -167.5(6)
C33 C32 Fe2 C38 -48.7(8)
C31 C32 Fe2 C38 65.3(9)
C36 C32 Fe2 C37 34(4)
C33 C32 Fe2 C37 152(4)
C31 C32 Fe2 C37 -94(4)
C33 C32 Fe2 C36 118.9(7)
C31 C32 Fe2 C36 -127.1(9)
C36 C32 Fe2 C39 155.0(5)
C33 C32 Fe2 C39 -86.1(6)
C31 C32 Fe2 C39 27.9(8)
C36 C32 Fe2 C33 -118.9(7)
C31 C32 Fe2 C33 114.0(9)
C36 C32 Fe2 C41 72.7(7)
C33 C32 Fe2 C41 -168.5(6)
C31 C32 Fe2 C41 -54.5(9)
C36 C32 Fe2 C40 111.3(5)
C33 C32 Fe2 C40 -129.8(6)
C31 C32 Fe2 C40 -15.8(8)
C36 C32 Fe2 C35 -37.1(5)
C33 C32 Fe2 C35 81.8(6)
C31 C32 Fe2 C35 -164.2(8)
C36 C32 Fe2 C34 -82.0(5)
C33 C32 Fe2 C34 36.8(6)
C31 C32 Fe2 C34 150.8(8)
C39 C40 Fe2 C38 -37.3(5)
C41 C40 Fe2 C38 81.0(5)
C39 C40 Fe2 C37 -81.2(5)
C41 C40 Fe2 C37 37.0(5)
C39 C40 Fe2 C36 148.6(5)
C41 C40 Fe2 C36 -93.1(5)
C41 C40 Fe2 C39 118.3(7)
C39 C40 Fe2 C33 62.0(7)
C41 C40 Fe2 C33 -179.7(5)
C39 C40 Fe2 C41 -118.3(7)
C39 C40 Fe2 C32 104.2(5)
C41 C40 Fe2 C32 -137.5(5)
C39 C40 Fe2 C35 -173.1(6)
C41 C40 Fe2 C35 -54.8(9)
C39 C40 Fe2 C34 24.1(18)
C41 C40 Fe2 C34 142.4(15)
C36 C35 Fe2 C38 -178.3(5)
C34 C35 Fe2 C38 63.8(6)
C36 C35 Fe2 C37 -137.3(5)
C34 C35 Fe2 C37 104.8(5)
C34 C35 Fe2 C36 -117.9(7)
C36 C35 Fe2 C39 146.3(16)
C34 C35 Fe2 C39 28.4(19)
C36 C35 Fe2 C33 81.9(5)
C34 C35 Fe2 C33 -36.0(5)
C36 C35 Fe2 C41 -93.7(5)
C34 C35 Fe2 C41 148.4(5)
C36 C35 Fe2 C32 37.5(5)
C34 C35 Fe2 C32 -80.4(5)
C36 C35 Fe2 C40 -56.6(9)
C34 C35 Fe2 C40 -174.5(6)
C36 C35 Fe2 C34 117.9(7)
C33 C34 Fe2 C38 104.4(6)
C35 C34 Fe2 C38 -134.9(5)
C33 C34 Fe2 C37 146.8(6)
C35 C34 Fe2 C37 -92.4(6)
C33 C34 Fe2 C36 -82.7(6)
C35 C34 Fe2 C36 38.1(5)
C33 C34 Fe2 C39 66.2(7)
C35 C34 Fe2 C39 -173.0(5)
C35 C34 Fe2 C33 120.8(8)
C33 C34 Fe2 C41 176.9(7)
C35 C34 Fe2 C41 -62.3(9)
C33 C34 Fe2 C32 -38.3(6)
C35 C34 Fe2 C32 82.5(5)
C33 C34 Fe2 C40 46.6(19)
C35 C34 Fe2 C40 167.3(15)
C33 C34 Fe2 C35 -120.8(8)
C26 C27 Sn1 S3 9.8(6)
C25 C27 Sn1 S3 131.4(5)
C28 C27 Sn1 S3 -111.1(5)
C26 C27 Sn1 S5 163.8(5)
C25 C27 Sn1 S5 -74.5(6)
C28 C27 Sn1 S5 43.0(5)
C26 C27 Sn1 N5 86.1(6)
C25 C27 Sn1 N5 -152.3(6)
C28 C27 Sn1 N5 -34.8(5)
C26 C27 Sn1 S1 -90.9(5)
C25 C27 Sn1 S1 30.7(6)
C28 C27 Sn1 S1 148.2(5)
Sn3 S3 Sn1 C27 -114.6(2)
Sn3 S3 Sn1 S5 98.61(8)
Sn3 S3 Sn1 N5 176.45(16)
Sn3 S3 Sn1 S1 -6.16(7)
Sn2 S5 Sn1 C27 -167.4(2)
Sn2 S5 Sn1 S3 -17.43(12)
Sn2 S5 Sn1 N5 -96.79(15)
Sn2 S5 Sn1 S1 83.56(8)
C29 N5 Sn1 C27 32.3(6)
N6 N5 Sn1 C27 -168.9(7)
C29 N5 Sn1 S3 153.3(6)
N6 N5 Sn1 S3 -47.9(6)
C29 N5 Sn1 S5 -76.0(6)
N6 N5 Sn1 S5 82.8(6)
C29 N5 Sn1 S1 98(3)
N6 N5 Sn1 S1 -103(3)
Sn3 S1 Sn1 C27 126.5(2)
Sn3 S1 Sn1 S3 6.42(7)
Sn3 S1 Sn1 S5 -124.45(7)
Sn3 S1 Sn1 N5 62(3)
C24 C22 Sn2 N4 140.0(6)
C21 C22 Sn2 N4 20.0(6)
C23 C22 Sn2 N4 -98.1(6)
C24 C22 Sn2 S2 63.0(7)
C21 C22 Sn2 S2 -57.0(6)
C23 C22 Sn2 S2 -175.1(5)
C24 C22 Sn2 S5 -148.9(5)
C21 C22 Sn2 S5 91.1(6)
C23 C22 Sn2 S5 -26.9(6)
C24 C22 Sn2 S4 -38.9(6)
C21 C22 Sn2 S4 -158.9(5)
C23 C22 Sn2 S4 83.0(5)
C19 N4 Sn2 C22 -9.4(6)
N3 N4 Sn2 C22 168.8(6)
C19 N4 Sn2 S2 112.0(6)
N3 N4 Sn2 S2 -69.8(5)
C19 N4 Sn2 S5 -128.4(6)
N3 N4 Sn2 S5 49.8(5)
C19 N4 Sn2 S4 105(8)
N3 N4 Sn2 S4 -77(9)
Sn4 S2 Sn2 C22 -113.5(3)
Sn4 S2 Sn2 N4 174.99(16)
Sn4 S2 Sn2 S5 99.45(8)
Sn4 S2 Sn2 S4 -5.15(7)
Sn1 S5 Sn2 C22 146.6(2)
Sn1 S5 Sn2 N4 -144.26(18)
Sn1 S5 Sn2 S2 -64.95(10)
Sn1 S5 Sn2 S4 34.79(9)
Sn4 S4 Sn2 C22 126.5(2)
Sn4 S4 Sn2 N4 13(8)
Sn4 S4 Sn2 S2 5.32(7)
Sn4 S4 Sn2 S5 -114.09(7)
C1 C3 Sn3 S1 73.3(6)
C2 C3 Sn3 S1 -165.9(4)
C4 C3 Sn3 S1 -48.6(6)
C1 C3 Sn3 N1 146.0(6)
C2 C3 Sn3 N1 -93.2(5)
C4 C3 Sn3 N1 24.1(5)
C1 C3 Sn3 S6 -141.3(5)
C2 C3 Sn3 S6 -20.4(5)
C4 C3 Sn3 S6 96.9(5)
C1 C3 Sn3 S3 -29.9(6)
C2 C3 Sn3 S3 90.9(5)
C4 C3 Sn3 S3 -151.8(5)
Sn1 S1 Sn3 C3 -116.8(2)
Sn1 S1 Sn3 N1 175.20(15)
Sn1 S1 Sn3 S6 99.87(7)
Sn1 S1 Sn3 S3 -6.21(7)
C5 N1 Sn3 C3 -14.6(5)
N2 N1 Sn3 C3 169.1(5)
C5 N1 Sn3 S1 111.3(5)
N2 N1 Sn3 S1 -65.0(5)
C5 N1 Sn3 S6 -129.5(5)
N2 N1 Sn3 S6 54.3(5)
C5 N1 Sn3 S3 91(2)
N2 N1 Sn3 S3 -85(2)
Sn4 S6 Sn3 C3 146.1(2)
Sn4 S6 Sn3 S1 -66.50(10)
Sn4 S6 Sn3 N1 -144.31(17)
Sn4 S6 Sn3 S3 32.94(9)
Sn1 S3 Sn3 C3 131.1(2)
Sn1 S3 Sn3 S1 6.39(7)
Sn1 S3 Sn3 N1 26(2)
Sn1 S3 Sn3 S6 -112.42(7)
C45 C46 Sn4 S4 -104.5(5)
C48 C46 Sn4 S4 133.6(5)
C47 C46 Sn4 S4 14.8(6)
C45 C46 Sn4 N8 -32.3(5)
C48 C46 Sn4 N8 -154.2(6)
C47 C46 Sn4 N8 87.0(5)
C45 C46 Sn4 S6 49.4(5)
C48 C46 Sn4 S6 -72.5(6)
C47 C46 Sn4 S6 168.7(5)
C45 C46 Sn4 S2 152.8(4)
C48 C46 Sn4 S2 31.0(6)
C47 C46 Sn4 S2 -87.8(5)
Sn2 S4 Sn4 C46 -115.4(3)
Sn2 S4 Sn4 N8 178.15(16)
Sn2 S4 Sn4 S6 98.53(9)
Sn2 S4 Sn4 S2 -5.10(7)
C43 N8 Sn4 C46 27.8(5)
N7 N8 Sn4 C46 -166.3(6)
C43 N8 Sn4 S4 151.9(5)
N7 N8 Sn4 S4 -42.2(5)
C43 N8 Sn4 S6 -77.2(5)
N7 N8 Sn4 S6 88.7(6)
C43 N8 Sn4 S2 111.0(18)
N7 N8 Sn4 S2 -83.1(19)
Sn3 S6 Sn4 C46 -165.1(2)
Sn3 S6 Sn4 S4 -14.75(13)
Sn3 S6 Sn4 N8 -93.39(17)
Sn3 S6 Sn4 S2 85.89(9)
Sn2 S2 Sn4 C46 127.8(2)
Sn2 S2 Sn4 S4 5.30(7)
Sn2 S2 Sn4 N8 46.0(18)
Sn2 S2 Sn4 S6 -125.69(6)
